data_7042707
loop_
_publ_author_name
'Konstantatos, Andreas'
'S\/orensen, Mikkel A.'
'Bendix, Jesper'
'Weihe, H\/ogni'

_publ_section_title
;
 Lanthanide coordination complexes framed by sodium ions: Slow relaxation
 of the magnetization in the Dy(\I\I\I) derivative.
;
_journal_name_full 'Dalton Trans.'
_journal_paper_doi 10.1039/C7DT00863E
_journal_year 2017
_chemical_formula_moiety 'C74 H84 Er4 N10 Na2 O24, 4(C3 H7 N O), 2(H2 O)'
_chemical_formula_sum 'C86 H116 Er4 N14 Na2 O30'
_chemical_formula_weight 2540.95
_space_group_crystal_system triclinic
_space_group_IT_number 2
_space_group_name_Hall '-P 1'
_space_group_name_H-M_alt 'P -1'
_symmetry_Int_Tables_number 2
_symmetry_space_group_name_Hall '-P 1'
_symmetry_space_group_name_H-M 'P -1'
_atom_sites_solution_primary iterative
_audit_creation_date 2017-03-27
_audit_creation_method
;
Olex2 1.2
(compiled 2017.03.02 svn.r3394 for OlexSys, GUI svn.r5324)
;
_audit_update_record
;
2017-04-11 deposited with the CCDC.
2017-04-11 downloaded from the CCDC.
;
_cell_angle_alpha 63.479(4)
_cell_angle_beta 77.978(3)
_cell_angle_gamma 63.351(2)
_cell_formula_units_Z 1
_cell_length_a 13.844(1)
_cell_length_b 14.4960(15)
_cell_length_c 14.9176(12)
_cell_measurement_reflns_used 9903
_cell_measurement_temperature 123
_cell_measurement_theta_max 28.16
_cell_measurement_theta_min 2.26
_cell_volume 2394.0(4)
_computing_cell_refinement 'SAINT v8.37A (Bruker, 2015)'
_computing_data_collection 'SAINT v8.37A (Bruker, 2015)'
_computing_data_reduction 'SAINT v8.37A (Bruker, 2015)'
_computing_molecular_graphics 'Olex2 (Dolomanov et al., 2009)'
_computing_publication_material 'Olex2 (Dolomanov et al., 2009)'
_computing_structure_refinement 'olex2.refine (Bourhis et al., 2015)'
_computing_structure_solution 'olex2.solve (Bourhis et al., 2015)'
_diffrn_ambient_temperature 123
_diffrn_measured_fraction_theta_full 0.9991
_diffrn_measured_fraction_theta_max 0.9991
_diffrn_measurement_device_type 'Bruker APEX-II CCD'
_diffrn_measurement_method '\f and \w scans'
_diffrn_radiation_type 'Mo K\a'
_diffrn_radiation_wavelength 0.71073
_diffrn_reflns_av_R_equivalents 0.0922
_diffrn_reflns_av_unetI/netI 0.0679
_diffrn_reflns_limit_h_max 16
_diffrn_reflns_limit_h_min -16
_diffrn_reflns_limit_k_max 17
_diffrn_reflns_limit_k_min -17
_diffrn_reflns_limit_l_max 17
_diffrn_reflns_limit_l_min -17
_diffrn_reflns_number 39284
_diffrn_reflns_theta_full 25.0273
_diffrn_reflns_theta_max 25.03
_diffrn_reflns_theta_min 2.72
_diffrn_standards_number 0
_exptl_absorpt_coefficient_mu 3.565
_exptl_absorpt_correction_T_max 0.7414
_exptl_absorpt_correction_T_min 0.6306
_exptl_absorpt_correction_type multi-scan
_exptl_absorpt_process_details
'SADABS-2014/5 (Bruker,2014/5) was used for absorption correction. wR2(int) was 0.1002 before and 0.0836 after correction. The Ratio of minimum to maximum transmission is 0.8506. The \l/2 correction factor is Not present.'
_exptl_crystal_colour 'clear light yellow'
_exptl_crystal_colour_lustre clear
_exptl_crystal_colour_modifier light
_exptl_crystal_colour_primary yellow
_exptl_crystal_density_diffrn 1.7596
_exptl_crystal_description irregular
_exptl_crystal_F_000 1260.1523
_exptl_crystal_size_max 0.209
_exptl_crystal_size_mid 0.19
_exptl_crystal_size_min 0.081
_refine_diff_density_max 1.0694
_refine_diff_density_min -0.9826
_refine_diff_density_rms 0.2429
_refine_ls_d_res_high 0.8400
_refine_ls_d_res_low 7.4871
_refine_ls_goodness_of_fit_ref 1.0171
_refine_ls_hydrogen_treatment constr
_refine_ls_matrix_type full
_refine_ls_number_constraints 89
_refine_ls_number_parameters 627
_refine_ls_number_reflns 8457
_refine_ls_number_restraints 0
_refine_ls_restrained_S_all 1.0171
_refine_ls_R_factor_all 0.0542
_refine_ls_R_factor_gt 0.0340
_refine_ls_shift/su_max 0.0000
_refine_ls_shift/su_mean 0.0000
_refine_ls_structure_factor_coef Fsqd
_refine_ls_weighting_details 'w=1/[\s^2^(Fo^2^)+(0.0316P)^2^] where P=(Fo^2^+2Fc^2^)/3'
_refine_ls_weighting_scheme calc
_refine_ls_wR_factor_gt 0.0754
_refine_ls_wR_factor_ref 0.0829
_reflns_Friedel_coverage 0.0
_reflns_limit_h_max 16
_reflns_limit_h_min -15
_reflns_limit_k_max 17
_reflns_limit_k_min -14
_reflns_limit_l_max 17
_reflns_limit_l_min 0
_reflns_number_gt 6530
_reflns_number_total 8457
_reflns_threshold_expression I>=2u(I)
_cod_data_source_file c7dt00863e2.cif
_cod_data_source_block mo_D8V1726_0m-2a
_cod_database_code 7042707
_olex2_refinement_description
;
1. Fixed Uiso
 At 1.2 times of:
  All C(H) groups
 At 1.5 times of:
  All C(H,H,H) groups, All O(H,H) groups
2.a Free rotating group:
 O15(H15a,H15b)
2.b Aromatic/amide H refined with riding coordinates:
 C29(H29), C60(H60), C67(H67), C24(H24), C30(H30), C31(H31), C48(H48),
 C49(H49), C15(H15), C20(H20), C23(H23), C27(H27), C1aa(H1aa), C33(H33),
 C37(H37), C38(H38), C4aa(H4aa), C21(H21), C0ba(H0ba), C3aa(H3aa), C5(H5)
2.c Idealised Me refined as rotating group:
 C5aa(H5aa,H5ab,H5ac), C8aa(H8aa,H8ab,H8ac), C25(H25a,H25b,H25c), C26(H26a,
 H26b,H26c), C6aa(H6aa,H6ab,H6ac), C9aa(H9aa,H9ab,H9ac), C32(H32a,H32b,H32c),
 C1ba(H1ba,H1bb,H1bc), C2aa(H2aa,H2ab,H2ac), C6(H6a,H6b,H6c), C7(H7a,H7b,H7c)
;
_olex2_submission_special_instructions 'No special instructions were received'

loop_
_space_group_symop_id
_space_group_symop_operation_xyz
1 x,y,z
2 -x,-y,-z

loop_
_atom_site_label
_atom_site_type_symbol
_atom_site_fract_x
_atom_site_fract_y
_atom_site_fract_z
_atom_site_U_iso_or_equiv
_atom_site_adp_type
_atom_site_occupancy
_atom_site_refinement_flags_posn
Er2 Er 0.308400(19) 0.74544(2) 0.160617(18) 0.01488(8) Uani 1.000000 .
Er1 Er 0.388457(18) 0.563296(19) 0.410528(18) 0.01077(8) Uani 1.000000 .
Na1 Na 0.26306(17) 0.85958(17) 0.34003(16) 0.0178(5) Uani 1.000000 .
O1 O 0.3684(3) 0.5590(3) 0.2617(3) 0.0148(8) Uani 1.000000 .
C9 C 0.4328(4) 0.4688(4) 0.2426(4) 0.0176(13) Uani 1.000000 .
C16 C 0.5014(4) 0.3746(5) 0.3237(4) 0.0162(12) Uani 1.000000 .
C29 C 0.5738(4) 0.2701(5) 0.2185(5) 0.0218(14) Uani 1.000000 .
H29 H 0.6230(4) 0.2033(5) 0.2097(5) 0.0262(16) Uiso 1.000000 R
C60 C 0.5043(4) 0.3591(5) 0.1417(4) 0.0202(13) Uani 1.000000 .
H60 H 0.5053(4) 0.3525(5) 0.0810(4) 0.0243(16) Uiso 1.000000 R
C67 C 0.5712(5) 0.2788(5) 0.3087(5) 0.0235(14) Uani 1.000000 .
H67 H 0.6188(5) 0.2172(5) 0.3609(5) 0.0282(17) Uiso 1.000000 R
C79 C 0.4317(4) 0.4601(4) 0.1536(4) 0.0168(12) Uani 1.000000 .
O8 O 0.1546(3) 0.8398(3) 0.0783(3) 0.0235(10) Uani 1.000000 .
N2 N 0.2949(4) 0.6464(4) 0.0668(4) 0.0196(11) Uani 1.000000 .
C24 C 0.1233(5) 0.7820(5) -0.1591(5) 0.0311(16) Uani 1.000000 .
H24 H 0.1142(5) 0.7674(5) -0.2123(5) 0.0373(19) Uiso 1.000000 R
C30 C 0.3566(5) 0.5462(5) 0.0743(4) 0.0207(13) Uani 1.000000 .
H30 H 0.3525(5) 0.5268(5) 0.0226(4) 0.0248(16) Uiso 1.000000 R
C31 C 0.2023(5) 0.7008(5) -0.0885(5) 0.0292(15) Uani 1.000000 .
H31 H 0.2483(5) 0.6315(5) -0.0941(5) 0.0351(19) Uiso 1.000000 R
C34 C 0.1441(4) 0.8237(5) 0.0002(5) 0.0195(13) Uani 1.000000 .
C39 C 0.2153(5) 0.7201(5) -0.0085(4) 0.0219(14) Uani 1.000000 .
C48 C 0.0665(5) 0.9040(5) -0.0737(5) 0.0270(15) Uani 1.000000 .
H48 H 0.0192(5) 0.9736(5) -0.0692(5) 0.0324(18) Uiso 1.000000 R
C49 C 0.0570(5) 0.8846(5) -0.1528(5) 0.0313(16) Uani 1.000000 .
H49 H 0.0050(5) 0.9414(5) -0.2032(5) 0.0376(19) Uiso 1.000000 R
O2 O 0.4924(3) 0.3887(3) 0.4086(3) 0.0170(9) Uani 1.000000 .
O3 O 0.4428(3) 0.4449(3) 0.5750(3) 0.0125(8) Uani 1.000000 .
O6 O 0.2289(3) 0.7109(3) 0.3236(3) 0.0141(8) Uani 1.000000 .
N1 N 0.2280(3) 0.5335(4) 0.4983(3) 0.0141(10) Uani 1.000000 .
C15 C 0.2271(4) 0.4456(5) 0.5783(4) 0.0179(13) Uani 1.000000 .
H15 H 0.1601(4) 0.4382(5) 0.5945(4) 0.0214(15) Uiso 1.000000 R
C17 C 0.4153(4) 0.3619(4) 0.6429(4) 0.0117(11) Uani 1.000000 .
C18 C 0.3149(4) 0.3584(4) 0.6452(4) 0.0151(12) Uani 1.000000 .
C20 C 0.4696(4) 0.1851(5) 0.7907(4) 0.0168(12) Uani 1.000000 .
H20 H 0.5221(4) 0.1261(5) 0.8398(4) 0.0202(15) Uiso 1.000000 R
C22 C 0.1337(4) 0.7042(4) 0.3560(4) 0.0151(12) Uani 1.000000 .
C23 C 0.0248(4) 0.6169(5) 0.4840(5) 0.0239(14) Uani 1.000000 .
H23 H 0.0191(4) 0.5605(5) 0.5472(5) 0.0287(17) Uiso 1.000000 R
C0aa C 0.1260(4) 0.6168(4) 0.4480(4) 0.0152(12) Uani 1.000000 .
C27 C 0.3693(4) 0.1800(5) 0.7911(4) 0.0203(13) Uani 1.000000 .
H27 H 0.3548(4) 0.1174(5) 0.8394(4) 0.0244(16) Uiso 1.000000 R
C28 C 0.4911(4) 0.2752(4) 0.7195(4) 0.0131(12) Uani 1.000000 .
C1aa C 0.0387(4) 0.7849(5) 0.3028(5) 0.0219(14) Uani 1.000000 .
H1aa H 0.0424(4) 0.8437(5) 0.2406(5) 0.0263(16) Uiso 1.000000 R
C33 C 0.2944(4) 0.2666(5) 0.7211(4) 0.0192(13) Uani 1.000000 .
H33 H 0.2260(4) 0.2652(5) 0.7234(4) 0.0230(16) Uiso 1.000000 R
C37 C -0.0606(4) 0.7813(5) 0.3385(5) 0.0250(15) Uani 1.000000 .
H37 H -0.1241(4) 0.8363(5) 0.3007(5) 0.0300(17) Uiso 1.000000 R
C38 C -0.0671(5) 0.6973(5) 0.4296(5) 0.0276(15) Uani 1.000000 .
H38 H -0.1353(5) 0.6950(5) 0.4547(5) 0.0331(18) Uiso 1.000000 R
O5 O 0.5850(3) 0.2831(3) 0.7166(3) 0.0124(8) Uani 1.000000 .
N4 N -0.0679(4) 0.9339(5) 0.4732(4) 0.0352(14) Uani 1.000000 .
N3 N 0.1801(4) 1.1181(4) 0.0821(4) 0.0280(13) Uani 1.000000 .
N7 N 0.1986(4) 0.5321(5) -0.2120(4) 0.0331(14) Uani 1.000000 .
C7aa C 0.4655(5) 0.7868(5) 0.0181(5) 0.0235(14) Uani 1.000000 .
N6 N 0.1650(5) 1.4564(5) 0.2163(5) 0.0416(15) Uani 1.000000 .
C4aa C 0.2055(5) 1.0168(5) 0.0895(5) 0.0251(14) Uani 1.000000 .
H4aa H 0.1951(5) 1.0096(5) 0.0324(5) 0.0301(17) Uiso 1.000000 R
C21 C 0.2384(5) 0.5943(5) -0.2940(5) 0.0250(14) Uani 1.000000 .
H21 H 0.3142(5) 0.5736(5) -0.2975(5) 0.0300(17) Uiso 1.000000 R
C5aa C 0.1942(6) 1.1346(6) 0.1664(6) 0.0410(19) Uani 1.000000 .
H5aa H 0.135(2) 1.128(4) 0.2149(17) 0.062(3) Uiso 1.000000 GR
H5ab H 0.2635(17) 1.077(2) 0.198(2) 0.062(3) Uiso 1.000000 GR
H5ac H 0.193(4) 1.2098(16) 0.1431(7) 0.062(3) Uiso 1.000000 GR
C8aa C 0.5542(5) 0.8134(6) -0.0484(5) 0.0346(17) Uani 1.000000 .
H8aa H 0.5233(5) 0.883(2) -0.1078(16) 0.052(3) Uiso 1.000000 GR
H8ab H 0.598(2) 0.823(4) -0.0120(12) 0.052(3) Uiso 1.000000 GR
H8ac H 0.600(2) 0.7514(17) -0.069(3) 0.052(3) Uiso 1.000000 GR
C0ba C 0.0375(5) 0.8967(6) 0.4525(5) 0.0296(16) Uani 1.000000 .
H0ba H 0.0816(5) 0.8231(6) 0.4969(5) 0.0355(19) Uiso 1.000000 R
C25 C -0.1130(7) 0.8639(7) 0.5609(6) 0.057(2) Uani 1.000000 .
H25a H -0.0565(13) 0.7879(15) 0.592(3) 0.085(3) Uiso 1.000000 GR
H25b H -0.140(4) 0.898(3) 0.6099(19) 0.085(3) Uiso 1.000000 GR
H25c H -0.172(3) 0.859(4) 0.5397(9) 0.085(3) Uiso 1.000000 GR
C26 C 0.2705(6) 0.4308(6) -0.1339(6) 0.049(2) Uani 1.000000 .
H26a H 0.281(3) 0.3638(6) -0.143(2) 0.074(3) Uiso 1.000000 GR
H26b H 0.3405(16) 0.435(2) -0.139(3) 0.074(3) Uiso 1.000000 GR
H26c H 0.238(2) 0.426(2) -0.0679(6) 0.074(3) Uiso 1.000000 GR
C3aa C 0.1490(6) 1.4684(7) 0.1249(6) 0.048(2) Uani 1.000000 .
H3aa H 0.1092(6) 1.5428(7) 0.0787(6) 0.058(2) Uiso 1.000000 R
C6aa C 0.1270(6) 1.2172(6) -0.0069(6) 0.050(2) Uani 1.000000 .
H6aa H 0.120(4) 1.1932(6) -0.0561(17) 0.075(3) Uiso 1.000000 GR
H6ab H 0.0551(18) 1.263(2) 0.0115(9) 0.075(3) Uiso 1.000000 GR
H6ac H 0.170(2) 1.262(2) -0.036(2) 0.075(3) Uiso 1.000000 GR
C9aa C 0.0851(6) 0.5523(8) -0.2017(7) 0.068(3) Uani 1.000000 .
H9aa H 0.0446(10) 0.623(3) -0.257(3) 0.101(4) Uiso 1.000000 GR
H9ab H 0.0768(8) 0.490(3) -0.204(5) 0.101(4) Uiso 1.000000 GR
H9ac H 0.0571(14) 0.558(5) -0.138(2) 0.101(4) Uiso 1.000000 GR
C32 C 0.1204(7) 1.5561(8) 0.2378(7) 0.073(3) Uani 1.000000 .
H32a H 0.1775(14) 1.560(3) 0.263(5) 0.109(5) Uiso 1.000000 GR
H32b H 0.091(5) 1.6235(9) 0.1763(12) 0.109(5) Uiso 1.000000 GR
H32c H 0.063(4) 1.552(3) 0.288(4) 0.109(5) Uiso 1.000000 GR
C1ba C -0.1443(6) 1.0419(6) 0.4107(6) 0.053(2) Uani 1.000000 .
H1ba H -0.1079(12) 1.0932(15) 0.375(3) 0.079(3) Uiso 1.000000 GR
H1bb H -0.174(3) 1.0333(9) 0.362(3) 0.079(3) Uiso 1.000000 GR
H1bc H -0.203(2) 1.073(2) 0.4523(7) 0.079(3) Uiso 1.000000 GR
C2aa C 0.2277(8) 1.3491(9) 0.2877(8) 0.097(4) Uani 1.000000 .
H2aa H 0.1801(10) 1.313(3) 0.331(4) 0.146(6) Uiso 1.000000 GR
H2ab H 0.279(5) 1.302(3) 0.2531(8) 0.146(6) Uiso 1.000000 GR
H2ac H 0.268(5) 1.3580(10) 0.328(4) 0.146(6) Uiso 1.000000 GR
O9 O 0.4845(3) 0.6889(4) 0.0879(3) 0.0258(10) Uani 1.000000 .
O7 O 0.2423(3) 0.9293(3) 0.1658(3) 0.0183(9) Uani 1.000000 .
O12 O 0.0840(3) 0.9475(4) 0.3819(3) 0.0298(11) Uani 1.000000 .
O10 O 0.3712(3) 0.8624(4) 0.0079(3) 0.0320(11) Uani 1.000000 .
O14 O 0.1845(3) 0.6751(4) -0.3638(3) 0.0310(11) Uani 1.000000 .
O13 O 0.1792(6) 1.3964(5) 0.0967(5) 0.0731(19) Uani 1.000000 .
O4 O 0.3342(3) 0.6942(3) 0.4899(3) 0.0158(8) Uani 1.000000 .
O11 O 0.3587(3) 0.9425(4) 0.3681(3) 0.0294(11) Uani 1.000000 .
N5 N 0.5175(4) 0.9275(5) 0.4049(4) 0.0322(13) Uani 1.000000 .
O15 O 0.7433(4) 1.0050(5) 0.1721(4) 0.0575(16) Uani 1.000000 .
H15a H 0.797(4) 1.024(7) 0.152(6) 0.086(2) Uiso 1.000000 G
H15b H 0.695(5) 1.046(6) 0.127(4) 0.086(2) Uiso 1.000000 G
C5 C 0.4459(5) 0.8878(5) 0.4118(5) 0.0265(15) Uani 1.000000 .
H5 H 0.4631(5) 0.8105(5) 0.4540(5) 0.0318(18) Uiso 1.000000 R
C6 C 0.6198(6) 0.8552(8) 0.4562(7) 0.059(3) Uani 1.000000 .
H6a H 0.626(2) 0.884(3) 0.502(3) 0.088(4) Uiso 1.000000 GR
H6b H 0.624(2) 0.7784(13) 0.494(4) 0.088(4) Uiso 1.000000 GR
H6c H 0.6791(6) 0.855(4) 0.4070(7) 0.088(4) Uiso 1.000000 GR
C7 C 0.5018(7) 1.0414(7) 0.3362(6) 0.060(2) Uani 1.000000 .
H7a H 0.560(3) 1.0396(7) 0.286(3) 0.090(4) Uiso 1.000000 GR
H7b H 0.432(2) 1.0791(17) 0.302(3) 0.090(4) Uiso 1.000000 GR
H7c H 0.502(5) 1.0827(16) 0.3732(9) 0.090(4) Uiso 1.000000 GR

loop_
_atom_site_aniso_label
_atom_site_aniso_U_11
_atom_site_aniso_U_22
_atom_site_aniso_U_33
_atom_site_aniso_U_12
_atom_site_aniso_U_13
_atom_site_aniso_U_23
Er2 0.01463(14) 0.01551(15) 0.01459(15) -0.00432(11) -0.00261(11) -0.00691(12)
Er1 0.00884(13) 0.01050(13) 0.01300(14) -0.00295(10) -0.00154(10) -0.00513(11)
Na1 0.0179(11) 0.0164(11) 0.0166(12) -0.0041(9) -0.0014(9) -0.0072(10)
O1 0.018(2) 0.0100(19) 0.014(2) -0.0011(16) -0.0042(16) -0.0065(16)
C9 0.022(3) 0.012(3) 0.022(3) -0.011(2) -0.001(3) -0.004(2)
C16 0.014(3) 0.019(3) 0.020(3) -0.010(2) -0.001(2) -0.007(3)
C29 0.020(3) 0.016(3) 0.032(4) -0.004(3) 0.004(3) -0.016(3)
C60 0.023(3) 0.024(3) 0.021(3) -0.011(3) 0.003(3) -0.016(3)
C67 0.024(3) 0.022(3) 0.031(4) -0.008(3) 0.000(3) -0.017(3)
C79 0.018(3) 0.015(3) 0.019(3) -0.009(2) 0.005(2) -0.008(2)
O8 0.026(2) 0.022(2) 0.024(2) -0.0021(19) -0.0096(19) -0.0145(19)
N2 0.023(3) 0.017(3) 0.018(3) -0.007(2) -0.005(2) -0.006(2)
C24 0.033(4) 0.037(4) 0.027(4) -0.013(3) -0.005(3) -0.014(3)
C30 0.030(3) 0.025(3) 0.015(3) -0.014(3) -0.001(3) -0.011(3)
C31 0.041(4) 0.025(3) 0.021(3) -0.011(3) -0.006(3) -0.008(3)
C34 0.016(3) 0.020(3) 0.027(3) -0.007(3) -0.001(3) -0.015(3)
C39 0.023(3) 0.025(3) 0.021(3) -0.013(3) -0.001(3) -0.009(3)
C48 0.027(3) 0.031(4) 0.024(4) -0.008(3) -0.009(3) -0.012(3)
C49 0.034(4) 0.028(4) 0.026(4) -0.010(3) -0.009(3) -0.005(3)
O2 0.016(2) 0.015(2) 0.021(2) -0.0016(16) -0.0051(17) -0.0096(17)
O3 0.0096(18) 0.0140(19) 0.014(2) -0.0055(15) -0.0023(16) -0.0041(16)
O6 0.0109(18) 0.0126(19) 0.017(2) -0.0042(15) -0.0001(16) -0.0055(16)
N1 0.013(2) 0.013(2) 0.016(3) -0.0072(19) -0.006(2) -0.002(2)
C15 0.013(3) 0.022(3) 0.024(3) -0.014(2) 0.001(2) -0.008(3)
C17 0.013(3) 0.008(3) 0.015(3) -0.005(2) 0.002(2) -0.005(2)
C18 0.015(3) 0.011(3) 0.018(3) -0.001(2) -0.005(2) -0.007(2)
C20 0.020(3) 0.019(3) 0.012(3) -0.006(2) -0.003(2) -0.006(2)
C22 0.011(3) 0.016(3) 0.023(3) -0.003(2) -0.001(2) -0.013(3)
C23 0.019(3) 0.025(3) 0.025(3) -0.009(3) 0.001(3) -0.008(3)
C0aa 0.011(3) 0.015(3) 0.018(3) -0.004(2) -0.000(2) -0.007(2)
C27 0.022(3) 0.017(3) 0.023(3) -0.010(3) 0.000(3) -0.006(3)
C28 0.012(3) 0.018(3) 0.016(3) -0.006(2) 0.006(2) -0.014(2)
C1aa 0.021(3) 0.018(3) 0.025(3) -0.003(3) -0.006(3) -0.010(3)
C33 0.014(3) 0.022(3) 0.025(3) -0.011(2) -0.002(3) -0.007(3)
C37 0.010(3) 0.025(3) 0.037(4) -0.001(3) -0.006(3) -0.014(3)
C38 0.013(3) 0.024(3) 0.042(4) -0.008(3) -0.001(3) -0.009(3)
O5 0.0090(18) 0.0155(19) 0.015(2) -0.0038(15) -0.0039(16) -0.0079(16)
N4 0.027(3) 0.042(4) 0.038(4) -0.013(3) 0.002(3) -0.019(3)
N3 0.031(3) 0.019(3) 0.026(3) -0.009(2) -0.005(2) -0.002(2)
N7 0.027(3) 0.035(3) 0.034(3) -0.011(3) 0.004(3) -0.014(3)
C7aa 0.021(3) 0.034(4) 0.027(4) -0.011(3) 0.001(3) -0.023(3)
N6 0.048(4) 0.044(4) 0.046(4) -0.029(3) 0.009(3) -0.022(3)
C4aa 0.026(3) 0.021(3) 0.026(4) -0.008(3) -0.002(3) -0.007(3)
C21 0.024(3) 0.030(4) 0.029(4) -0.013(3) 0.013(3) -0.022(3)
C5aa 0.051(5) 0.027(4) 0.055(5) -0.022(3) -0.007(4) -0.015(4)
C8aa 0.033(4) 0.054(5) 0.025(4) -0.029(4) 0.012(3) -0.016(3)
C0ba 0.021(3) 0.033(4) 0.037(4) -0.005(3) -0.006(3) -0.021(3)
C25 0.053(5) 0.068(6) 0.055(6) -0.029(5) 0.018(4) -0.035(5)
C26 0.054(5) 0.033(4) 0.043(5) -0.013(4) -0.005(4) -0.003(4)
C3aa 0.050(5) 0.047(5) 0.053(5) -0.025(4) 0.011(4) -0.024(4)
C6aa 0.048(5) 0.024(4) 0.044(5) -0.012(3) -0.001(4) 0.011(3)
C9aa 0.023(4) 0.073(6) 0.083(7) -0.024(4) 0.013(4) -0.013(5)
C32 0.083(7) 0.106(8) 0.086(8) -0.073(6) 0.052(6) -0.073(7)
C1ba 0.040(4) 0.060(5) 0.035(5) -0.004(4) -0.002(4) -0.015(4)
C2aa 0.077(7) 0.110(9) 0.076(8) -0.065(7) -0.020(6) 0.022(7)
O9 0.019(2) 0.032(3) 0.023(2) -0.0085(19) 0.0047(18) -0.013(2)
O7 0.021(2) 0.013(2) 0.016(2) -0.0038(17) -0.0040(17) -0.0038(17)
O12 0.027(2) 0.026(2) 0.032(3) -0.006(2) 0.004(2) -0.015(2)
O10 0.027(2) 0.031(3) 0.029(3) -0.010(2) 0.008(2) -0.010(2)
O14 0.028(2) 0.033(3) 0.024(3) -0.008(2) 0.001(2) -0.010(2)
O13 0.108(5) 0.075(4) 0.072(5) -0.060(4) 0.033(4) -0.051(4)
O4 0.0171(19) 0.0117(19) 0.018(2) -0.0031(16) -0.0014(17) -0.0075(17)
O11 0.025(2) 0.033(2) 0.036(3) -0.010(2) -0.006(2) -0.017(2)
N5 0.030(3) 0.039(3) 0.037(3) -0.017(3) 0.001(3) -0.021(3)
O15 0.048(3) 0.055(4) 0.058(4) -0.028(3) -0.006(3) -0.004(3)
C5 0.030(4) 0.025(3) 0.031(4) -0.014(3) 0.004(3) -0.015(3)
C6 0.033(4) 0.090(7) 0.074(6) -0.018(4) -0.007(4) -0.054(6)
C7 0.080(6) 0.069(6) 0.062(6) -0.058(5) 0.016(5) -0.030(5)

loop_
_atom_type_symbol
_atom_type_scat_dispersion_real
_atom_type_scat_dispersion_imag
_atom_type_scat_Cromer_Mann_a1
_atom_type_scat_Cromer_Mann_a2
_atom_type_scat_Cromer_Mann_a3
_atom_type_scat_Cromer_Mann_a4
_atom_type_scat_Cromer_Mann_b1
_atom_type_scat_Cromer_Mann_b2
_atom_type_scat_Cromer_Mann_b3
_atom_type_scat_Cromer_Mann_b4
_atom_type_scat_Cromer_Mann_c
_atom_type_scat_source
_atom_type_scat_dispersion_source
C 0.00347 0.00161 2.31000 1.02000 1.58860 0.86500 20.84390 10.20750 0.56870 51.65120 0.215599998832 'International Tables Volume C Table 6.1.1.4 (pp. 500-502)' 'Henke, Gullikson and Davis, At. Data and Nucl. Data Tables, 1993, 54, 2'
H 0.00000 0.00000 0.49300 0.32291 0.14019 0.04081 10.51090 26.12570 3.14236 57.79970 0.0030380000826 'International Tables Volume C Table 6.1.1.4 (pp. 500-502)' 'Henke, Gullikson and Davis, At. Data and Nucl. Data Tables, 1993, 54, 2'
O 0.01158 0.00611 3.04850 2.28680 1.54630 0.86700 13.27710 5.70110 0.32390 32.90890 0.250800013542 'International Tables Volume C Table 6.1.1.4 (pp. 500-502)' 'Henke, Gullikson and Davis, At. Data and Nucl. Data Tables, 1993, 54, 2'
N 0.00653 0.00323 12.21260 3.13220 2.01250 1.16630 0.00570 9.89330 28.99750 0.58260 -11.5290002823 'International Tables Volume C Table 6.1.1.4 (pp. 500-502)' 'Henke, Gullikson and Davis, At. Data and Nucl. Data Tables, 1993, 54, 2'
Na 0.03665 0.02467 4.76260 3.17360 1.26740 1.11280 3.28500 8.84220 0.31360 129.42400 0.675999999046 'International Tables Volume C Table 6.1.1.4 (pp. 500-502)' 'Henke, Gullikson and Davis, At. Data and Nucl. Data Tables, 1993, 54, 2'
Er -0.12730 5.10226 27.65630 16.42850 14.97790 2.98233 2.07356 0.22354 11.36040 105.70300 5.92046022415 'International Tables Volume C Table 6.1.1.4 (pp. 500-502)' 'Henke, Gullikson and Davis, At. Data and Nucl. Data Tables, 1993, 54, 2'

loop_
_geom_angle_atom_site_label_1
_geom_angle_atom_site_label_2
_geom_angle_atom_site_label_3
_geom_angle
_geom_angle_site_symmetry_1
_geom_angle_site_symmetry_3
O8 Er2 O1 122.65(14) . .
N2 Er2 O1 72.19(14) . .
N2 Er2 O8 68.59(14) . .
C34 Er2 O1 113.90(14) . .
C34 Er2 O8 21.47(14) . .
C34 Er2 N2 48.96(14) . .
O6 Er2 O1 67.56(12) . .
O6 Er2 O8 96.11(14) . .
O6 Er2 N2 117.62(14) . .
O6 Er2 C34 111.92(14) . .
O5 Er2 O1 74.27(12) 2_666 .
O5 Er2 O8 149.28(13) 2_666 .
O5 Er2 N2 140.96(13) 2_666 .
O5 Er2 C34 170.08(13) 2_666 .
O5 Er2 O6 65.04(12) 2_666 .
C7aa Er2 O1 109.96(16) . .
C7aa Er2 O8 105.88(17) . .
C7aa Er2 N2 84.22(16) . .
C7aa Er2 C34 93.16(16) . .
C7aa Er2 O6 153.81(15) . .
C7aa Er2 O5 88.97(15) . 2_666
O9 Er2 O1 82.81(14) . .
O9 Er2 O8 125.44(15) . .
O9 Er2 N2 77.59(15) . .
O9 Er2 C34 107.04(14) . .
O9 Er2 O6 137.94(13) . .
O9 Er2 O5 78.95(13) . 2_666
O9 Er2 C7aa 27.27(15) . .
O7 Er2 O1 141.56(13) . .
O7 Er2 O8 77.34(13) . .
O7 Er2 N2 143.21(13) . .
O7 Er2 C34 94.94(13) . .
O7 Er2 O6 78.61(13) . .
O7 Er2 O5 75.28(12) . 2_666
O7 Er2 C7aa 92.31(16) . .
O7 Er2 O9 113.57(14) . .
O10 Er2 O1 136.01(14) . .
O10 Er2 O8 83.07(15) . .
O10 Er2 N2 88.80(16) . .
O10 Er2 C34 76.28(15) . .
O10 Er2 O6 151.44(14) . .
O10 Er2 O5 101.99(14) . 2_666
O10 Er2 C7aa 26.88(15) . .
O10 Er2 O9 54.04(14) . .
O10 Er2 O7 73.35(14) . .
O2 Er1 O1 68.62(12) . .
O3 Er1 O1 141.35(12) . .
O3 Er1 O1 113.38(13) 2_666 .
O3 Er1 O2 75.03(13) . .
O3 Er1 O2 82.12(12) 2_666 .
O6 Er1 O1 66.83(12) . .
O6 Er1 O2 131.55(13) . .
O6 Er1 O3 138.06(12) . .
O6 Er1 O3 133.22(12) . 2_666
N1 Er1 O1 98.12(14) . .
N1 Er1 O2 99.92(14) . .
N1 Er1 O3 75.28(13) . .
N1 Er1 O3 146.48(13) . 2_666
N1 Er1 O6 68.98(13) . .
O5 Er1 O1 74.19(13) 2_666 .
O5 Er1 O2 117.94(13) 2_666 .
O5 Er1 O3 137.30(12) 2_666 .
O5 Er1 O3 69.38(12) 2_666 2_666
O5 Er1 O6 66.00(12) 2_666 .
O5 Er1 N1 133.60(13) 2_666 .
O4 Er1 O1 140.85(12) . .
O4 Er1 O2 150.21(12) . .
O4 Er1 O3 76.97(12) . .
O4 Er1 O3 80.18(12) . 2_666
O4 Er1 O6 77.27(12) . .
O4 Er1 N1 82.46(14) . .
O4 Er1 O5 77.45(12) . 2_666
O5 Na1 O6 60.84(12) 2_666 .
O7 Na1 O6 77.19(14) . .
O7 Na1 O5 73.84(13) . 2_666
O12 Na1 O6 92.73(16) . .
O12 Na1 O5 153.37(17) . 2_666
O12 Na1 O7 98.43(16) . .
O4 Na1 O6 75.15(13) . .
O4 Na1 O5 74.48(13) . 2_666
O4 Na1 O7 145.24(16) . .
O4 Na1 O12 103.49(16) . .
O11 Na1 O6 158.57(15) . .
O11 Na1 O5 100.17(15) . 2_666
O11 Na1 O7 108.55(17) . .
O11 Na1 O12 106.43(17) . .
O11 Na1 O4 90.78(15) . .
Er1 O1 Er2 100.18(14) . .
C9 O1 Er2 130.8(3) . .
C9 O1 Er1 119.3(3) . .
C16 C9 O1 115.4(5) . .
C79 C9 O1 123.9(5) . .
C79 C9 C16 120.5(5) . .
C67 C16 C9 118.6(5) . .
O2 C16 C9 116.2(5) . .
O2 C16 C67 125.2(5) . .
C67 C29 C60 119.9(5) . .
C79 C60 C29 120.3(5) . .
C29 C67 C16 121.6(6) . .
C60 C79 C9 118.9(5) . .
C30 C79 C9 123.3(5) . .
C30 C79 C60 117.7(5) . .
C34 O8 Er2 121.2(3) . .
C30 N2 Er2 127.2(4) . .
C39 N2 Er2 111.4(3) . .
C39 N2 C30 121.0(5) . .
C49 C24 C31 120.3(6) . .
N2 C30 C79 126.1(5) . .
C39 C31 C24 120.5(6) . .
O8 C34 Er2 37.4(2) . .
C39 C34 Er2 83.7(3) . .
C39 C34 O8 118.7(5) . .
C48 C34 Er2 154.4(4) . .
C48 C34 O8 122.9(5) . .
C48 C34 C39 118.4(5) . .
C31 C39 N2 126.4(6) . .
C34 C39 N2 114.5(5) . .
C34 C39 C31 119.1(5) . .
C49 C48 C34 121.5(6) . .
C48 C49 C24 120.1(6) . .
C16 O2 Er1 119.4(3) . .
C17 O3 Er1 130.8(3) . .
C17 O3 Er1 117.9(3) . 2_666
Er1 O6 Er2 95.73(12) . .
Na1 O6 Er2 92.81(13) . .
Na1 O6 Er1 93.00(13) . .
C22 O6 Er2 129.6(3) . .
C22 O6 Er1 119.5(3) . .
C22 O6 Na1 117.8(3) . .
C15 N1 Er1 126.2(4) . .
C0aa N1 Er1 115.2(3) . .
C0aa N1 C15 118.1(5) . .
C18 C15 N1 128.1(5) . .
C18 C17 O3 123.9(4) . .
C28 C17 O3 117.2(4) . .
C28 C17 C18 118.8(5) . .
C17 C18 C15 124.7(5) . .
C33 C18 C15 116.2(5) . .
C33 C18 C17 119.0(5) . .
C28 C20 C27 120.5(5) . .
C0aa C22 O6 120.5(5) . .
C1aa C22 O6 121.4(5) . .
C1aa C22 C0aa 118.0(5) . .
C38 C23 C0aa 121.1(6) . .
C22 C0aa N1 115.4(5) . .
C23 C0aa N1 125.2(5) . .
C23 C0aa C22 119.4(5) . .
C33 C27 C20 118.8(5) . .
C20 C28 C17 120.5(5) . .
O5 C28 C17 117.2(5) . .
O5 C28 C20 122.2(5) . .
C37 C1aa C22 121.6(6) . .
C27 C33 C18 122.3(5) . .
C38 C37 C1aa 119.7(5) . .
C37 C38 C23 120.2(6) . .
Er1 O5 Er2 97.55(13) 2_666 2_666
Na1 O5 Er2 93.28(12) 2_666 2_666
Na1 O5 Er1 94.48(14) 2_666 2_666
C28 O5 Er2 133.9(3) . 2_666
C28 O5 Er1 118.2(3) . 2_666
C28 O5 Na1 110.5(3) . 2_666
C25 N4 C0ba 121.3(6) . .
C1ba N4 C0ba 122.4(6) . .
C1ba N4 C25 116.3(6) . .
C5aa N3 C4aa 120.2(5) . .
C6aa N3 C4aa 120.9(6) . .
C6aa N3 C5aa 118.5(6) . .
C26 N7 C21 121.0(6) . .
C9aa N7 C21 122.1(6) . .
C9aa N7 C26 116.4(6) . .
C8aa C7aa Er2 171.7(4) . .
O9 C7aa Er2 59.0(3) . .
O9 C7aa C8aa 120.9(5) . .
O10 C7aa Er2 60.6(3) . .
O10 C7aa C8aa 119.9(6) . .
O10 C7aa O9 119.2(6) . .
C32 N6 C3aa 118.6(7) . .
C2aa N6 C3aa 120.2(8) . .
C2aa N6 C32 121.2(8) . .
O7 C4aa N3 124.7(6) . .
O14 C21 N7 124.5(6) . .
O12 C0ba N4 126.9(6) . .
O13 C3aa N6 126.5(8) . .
C7aa O9 Er2 93.8(3) . .
Na1 O7 Er2 95.69(14) . .
C4aa O7 Er2 120.5(4) . .
C4aa O7 Na1 143.5(4) . .
C0ba O12 Na1 122.4(4) . .
C7aa O10 Er2 92.5(4) . .
Na1 O4 Er1 94.67(14) . .
C5 O11 Na1 123.4(4) . .
C6 N5 C5 121.4(6) . .
C7 N5 C5 120.6(6) . .
C7 N5 C6 117.6(7) . .
N5 C5 O11 125.6(6) . .

loop_
_geom_bond_atom_site_label_1
_geom_bond_atom_site_label_2
_geom_bond_distance
_geom_bond_site_symmetry_2
Er2 O1 2.267(3) .
Er2 O8 2.211(4) .
Er2 N2 2.489(5) .
Er2 C34 3.117(6) .
Er2 O6 2.380(4) .
Er2 O5 2.367(3) 2_666
Er2 C7aa 2.778(6) .
Er2 O9 2.386(4) .
Er2 O7 2.432(4) .
Er2 O10 2.422(4) .
Er1 O1 2.325(4) .
Er1 O2 2.293(4) .
Er1 O3 2.319(3) .
Er1 O3 2.336(3) 2_666
Er1 O6 2.369(3) .
Er1 N1 2.445(4) .
Er1 O5 2.315(4) 2_666
Er1 O4 2.435(4) .
Na1 O6 2.523(4) .
Na1 O5 2.517(4) 2_666
Na1 O7 2.359(4) .
Na1 O12 2.322(5) .
Na1 O4 2.393(4) .
Na1 O11 2.341(5) .
O1 C9 1.329(6) .
C9 C16 1.438(7) .
C9 C79 1.393(8) .
C16 C67 1.377(8) .
C16 O2 1.343(7) .
C29 C60 1.388(8) .
C29 C67 1.399(8) .
C60 C79 1.423(8) .
C79 C30 1.438(8) .
O8 C34 1.333(7) .
N2 C30 1.279(7) .
N2 C39 1.417(7) .
C24 C31 1.383(8) .
C24 C49 1.389(9) .
C31 C39 1.401(8) .
C34 C39 1.427(8) .
C34 C48 1.397(8) .
C48 C49 1.371(9) .
O3 C17 1.334(6) .
O6 C22 1.337(6) .
N1 C15 1.303(7) .
N1 C0aa 1.456(6) .
C15 C18 1.440(7) .
C17 C18 1.406(7) .
C17 C28 1.421(7) .
C18 C33 1.411(8) .
C20 C27 1.421(8) .
C20 C28 1.379(8) .
C22 C0aa 1.417(8) .
C22 C1aa 1.398(7) .
C23 C0aa 1.392(8) .
C23 C38 1.375(8) .
C27 C33 1.362(8) .
C28 O5 1.346(6) .
C1aa C37 1.383(8) .
C37 C38 1.380(9) .
N4 C0ba 1.331(8) .
N4 C25 1.474(9) .
N4 C1ba 1.436(8) .
N3 C4aa 1.304(8) .
N3 C5aa 1.446(9) .
N3 C6aa 1.457(8) .
N7 C21 1.339(8) .
N7 C26 1.466(8) .
N7 C9aa 1.451(8) .
C7aa C8aa 1.489(9) .
C7aa O9 1.275(7) .
C7aa O10 1.257(7) .
N6 C3aa 1.348(10) .
N6 C32 1.451(10) .
N6 C2aa 1.415(10) .
C4aa O7 1.239(7) .
C21 O14 1.210(7) .
C0ba O12 1.231(8) .
C3aa O13 1.169(9) .
O11 C5 1.233(7) .
N5 C5 1.319(8) .
N5 C6 1.447(8) .
N5 C7 1.443(9) .
